data_4123190
loop_
_publ_author_name
'Liu, Tian-Fu'
'Feng, Dawei'
'Chen, Ying-Pin'
'Zou, Lanfang'
'Bosch, Mathieu'
'Yuan, Shuai'
'Wei, Zhangwen'
'Fordham, Stephen'
'Wang, Kecheng'
'Zhou, Hong-Cai'

_publ_section_title
;
 Topology-guided design and syntheses of highly stable mesoporous
 porphyrinic zirconium metal-organic frameworks with high surface area.
;
_journal_issue 1
_journal_name_full 'Journal of the American Chemical Society'
_journal_page_first 413
_journal_page_last 419
_journal_paper_doi 10.1021/ja5111317
_journal_volume 137
_journal_year 2015
_chemical_formula_moiety '(C136 H106 N4 O8)3 (Zr6 O8)'
_chemical_formula_sum 'C408 H318 N12 O32 Zr6'
_chemical_formula_weight 6448.06
_chemical_name_systematic
; 
 ? 
;
_space_group_IT_number 221
_symmetry_cell_setting cubic
_symmetry_space_group_name_Hall '-P 4 2 3'
_symmetry_space_group_name_H-M 'P m -3 m'
_atom_sites_solution_hydrogens geom
_atom_sites_solution_primary direct
_atom_sites_solution_secondary difmap
_audit_creation_method SHELXL-97
_cell_angle_alpha 90.00
_cell_angle_beta 90.00
_cell_angle_gamma 90.00
_cell_formula_units_Z 1
_cell_length_a 38.4224(12)
_cell_length_b 38.4224(12)
_cell_length_c 38.4224(12)
_cell_measurement_temperature 110(2)
_cell_volume 56722(3)
_computing_cell_refinement 'SAINT+ ver. (Bruker, 2001)'
_computing_data_collection 'APEX2  (Bruker, 2008)'
_computing_data_reduction 'SAINT+ ver. (Bruker, 2001)'
_computing_molecular_graphics 'SHELXTL (Sheldrick, 2008)'
_computing_publication_material 'SHELXTL (Sheldrick, 2008)'
_computing_structure_refinement 'SHELXL-97 (Sheldrick, 2008)'
_computing_structure_solution 'SHELXS-97 (Sheldrick, 2008)'
_diffrn_ambient_temperature 110(2)
_diffrn_measured_fraction_theta_full 0.998
_diffrn_measured_fraction_theta_max 0.998
_diffrn_measurement_device_type 'Bruker SMART APEX II CCD area detector'
_diffrn_measurement_method 'phi and omega scans'
_diffrn_radiation_monochromator graphite
_diffrn_radiation_source 'fine-focus sealed tube'
_diffrn_radiation_type MoK\a
_diffrn_radiation_wavelength 0.71073
_diffrn_reflns_av_R_equivalents 0.5735
_diffrn_reflns_av_sigmaI/netI 0.0643
_diffrn_reflns_limit_h_max 43
_diffrn_reflns_limit_h_min -43
_diffrn_reflns_limit_k_max 43
_diffrn_reflns_limit_k_min -43
_diffrn_reflns_limit_l_max 43
_diffrn_reflns_limit_l_min -43
_diffrn_reflns_number 500577
_diffrn_reflns_theta_full 23.99
_diffrn_reflns_theta_max 23.99
_diffrn_reflns_theta_min 1.76
_exptl_absorpt_coefficient_mu 0.037
_exptl_absorpt_correction_T_max 0.8971
_exptl_absorpt_correction_T_min 0.8971
_exptl_absorpt_correction_type multi-scan
_exptl_absorpt_process_details 'SADABS (Sheldrick, 2008)'
_exptl_crystal_colour 'Dark Green'
_exptl_crystal_density_diffrn 0.189
_exptl_crystal_density_meas ?
_exptl_crystal_density_method 'not measured'
_exptl_crystal_description Cube
_exptl_crystal_F_000 3346
_exptl_crystal_size_max 3.00
_exptl_crystal_size_mid 3.00
_exptl_crystal_size_min 3.00
_platon_squeeze_details
;
;
_refine_diff_density_max 1.016
_refine_diff_density_min -1.193
_refine_diff_density_rms 0.060
_refine_ls_extinction_coef 0.00093(17)
_refine_ls_extinction_expression Fc^*^=kFc[1+0.001xFc^2^\l^3^/sin(2\q)]^-1/4^
_refine_ls_extinction_method SHELXL
_refine_ls_goodness_of_fit_ref 1.004
_refine_ls_hydrogen_treatment constr
_refine_ls_matrix_type full
_refine_ls_number_parameters 66
_refine_ls_number_reflns 8348
_refine_ls_number_restraints 61
_refine_ls_restrained_S_all 1.029
_refine_ls_R_factor_all 0.1625
_refine_ls_R_factor_gt 0.1602
_refine_ls_shift/su_max 0.001
_refine_ls_shift/su_mean 0.000
_refine_ls_structure_factor_coef Fsqd
_refine_ls_weighting_details 'calc w=1/[\s^2^(Fo^2^)+(0.1000P)^2^+162.0000P] where P=(Fo^2^+2Fc^2^)/3'
_refine_ls_weighting_scheme calc
_refine_ls_wR_factor_gt 0.3489
_refine_ls_wR_factor_ref 0.3505
_reflns_number_gt 8187
_reflns_number_total 8348
_reflns_threshold_expression >2sigma(I)
_cod_data_source_file ja5111317_si_003.cif
_cod_data_source_block pm3m_666_sq
_cod_depositor_comments
;
The following automatic conversions were performed:

'_symmetry_cell_setting' value 'Cubic' changed to 'cubic' according
to
/home/saulius/struct/COD-crude-data--automatic-downloads/rss-feeds/ACS/lib/dictionaries/cif_core.dic
dictionary named 'cif_core.dic' version 2.4.2 from 2011-04-26.

Automatic conversion script
Id: cif_fix_values 2935 2014-11-11 08:27:57Z andrius 

The following automatic conversions were performed:

'_exptl_crystal_density_meas' value 'not measured' was changed to '?'
- the value is perceived as not measured.

Automatic conversion script
Id: cif_fix_values 3008 2015-01-20 13:52:24Z robertas 

 Adding full bibliography for 4123189--4123190.cif.
;
_cod_original_sg_symbol_H-M Pm-3m
_cod_database_code 4123190

loop_
_symmetry_equiv_pos_as_xyz
'x, y, z'
'-y, x, z'
'-x, -y, z'
'y, -x, z'
'x, -z, y'
'x, -y, -z'
'x, z, -y'
'z, y, -x'
'-x, y, -z'
'-z, y, x'
'z, x, y'
'y, z, x'
'-y, -z, x'
'z, -x, -y'
'-y, z, -x'
'-z, -x, y'
'-z, x, -y'
'y, -z, -x'
'y, x, -z'
'-y, -x, -z'
'-x, z, y'
'-x, -z, -y'
'z, -y, x'
'-z, -y, -x'
'-x, -y, -z'
'y, -x, -z'
'x, y, -z'
'-y, x, -z'
'-x, z, -y'
'-x, y, z'
'-x, -z, y'
'-z, -y, x'
'x, -y, z'
'z, -y, -x'
'-z, -x, -y'
'-y, -z, -x'
'y, z, -x'
'-z, x, y'
'y, -z, x'
'z, x, -y'
'z, -x, y'
'-y, z, x'
'-y, -x, z'
'y, x, z'
'x, -z, -y'
'x, z, y'
'-z, y, -x'
'z, y, x'

loop_
_atom_site_label
_atom_site_type_symbol
_atom_site_fract_x
_atom_site_fract_y
_atom_site_fract_z
_atom_site_U_iso_or_equiv
_atom_site_adp_type
_atom_site_occupancy
_atom_site_symmetry_multiplicity
_atom_site_calc_flag
_atom_site_refinement_flags
Zr1 Zr 0.43556(2) 0.5000 0.5000 0.0259(3) Uani 1 8 d S
O2 O 0.46842(11) 0.46842(11) 0.46842(11) 0.0533(17) Uani 1 6 d S
O1 O 0.40712(9) 0.44995(7) 0.5000 0.0651(13) Uani 1 2 d SD
C1 C 0.41996(8) 0.41996(8) 0.5000 0.089(3) Uani 1 4 d SD
C2 C 0.39260(7) 0.39260(7) 0.5000 0.318(5) Uani 1 4 d SD
C3 C 0.35767(7) 0.40212(5) 0.5000 0.318(5) Uani 1 2 d SD
H3A H 0.3513 0.4260 0.5000 0.381 Uiso 1 2 calc SR
C4 C 0.33206(7) 0.37651(5) 0.5000 0.318(5) Uani 1 2 d SD
H4A H 0.3082 0.3828 0.5000 0.381 Uiso 1 2 calc SR
C5 C 0.34159(4) 0.34159(4) 0.5000 0.318(5) Uani 1 4 d SD
C6 C 0.31411(5) 0.31411(5) 0.5000 0.318(5) Uani 1 4 d SD
C7 C 0.29170(4) 0.29170(4) 0.5000 0.318(5) Uani 1 4 d SD
C8 C 0.26469(3) 0.26469(3) 0.50709(13) 0.318(5) Uani 0.50 2 d SPGD
C9 C 0.23318(7) 0.26544(11) 0.4893(2) 0.318(5) Uani 0.25 1 d PGD
H9A H 0.2288 0.2833 0.4724 0.381 Uiso 0.25 1 d PR
C10 C 0.20803(6) 0.24031(10) 0.4960(3) 0.318(5) Uani 0.25 1 d PGD
C11 C 0.21438(5) 0.21438(4) 0.5204(4) 0.318(5) Uani 0.50 2 d SPGD
C12 C 0.24589(9) 0.21361(13) 0.5382(3) 0.318(5) Uani 0.25 1 d PGD
H12A H 0.2503 0.1957 0.5550 0.381 Uiso 0.25 1 d PR
C13 C 0.27104(8) 0.23874(12) 0.5315(2) 0.318(5) Uani 0.25 1 d PGD
C14 C 0.18756(6) 0.18756(6) 0.5276(5) 0.318(5) Uani 0.50 2 d SPD
C15 C 0.16608(5) 0.16608(5) 0.5356(3) 0.318(5) Uani 0.50 2 d SPD
C16 C 0.13871(2) 0.13871(2) 0.5404(2) 0.318(5) Uani 0.50 2 d SPGD
C17 C 0.10446(13) 0.1456(2) 0.5310(6) 0.318(5) Uani 0.25 1 d PGD
H17A H 0.0983 0.1679 0.5214 0.381 Uiso 0.25 1 d PR
C18 C 0.07908(12) 0.1202(2) 0.5354(7) 0.318(5) Uani 0.25 1 d PGD
H18A H 0.0554 0.1249 0.5289 0.381 Uiso 0.25 1 d PR
C19 C 0.08795(4) 0.08796(4) 0.5493(4) 0.318(5) Uani 0.50 2 d SPGD
C20 C 0.12220(14) 0.0812(2) 0.5587(6) 0.318(5) Uani 0.25 1 d PGD
H20A H 0.1284 0.0590 0.5683 0.381 Uiso 0.25 1 d PR
C21 C 0.14758(13) 0.1066(2) 0.5543(6) 0.318(5) Uani 0.25 1 d PGD
H21A H 0.1712 0.1020 0.5609 0.381 Uiso 0.25 1 d PR
C22 C 0.06402(11) 0.06402(11) 0.5534(5) 0.318(5) Uani 0.50 2 d SPD
N1 N 0.05737(19) 0.0000 0.5410(5) 0.318(5) Uani 0.50 2 d SPD
H1A H 0.0360 0.0000 0.5327 0.381 Uiso 0.25 2 calc SPR
C23 C 0.07819(2) 0.030589(13) 0.5491(3) 0.318(5) Uani 0.50 1 d PD
C24 C 0.11092(4) 0.017620(13) 0.5509(5) 0.318(5) Uani 0.50 1 d PD
C25 C 0.14143(14) 0.04076(16) 0.5588(7) 0.318(5) Uani 0.50 1 d PD
H25A H 0.1458 0.0383 0.5833 0.381 Uiso 0.50 1 d PR
H25B H 0.1347 0.0645 0.5549 0.381 Uiso 0.50 1 d PR
C26 C 0.1777(4) 0.0298(5) 0.5487(8) 0.318(5) Uani 0.50 1 d PD
H26A H 0.1946 0.0460 0.5588 0.476 Uiso 0.50 1 calc PR
H26B H 0.1799 0.0301 0.5233 0.476 Uiso 0.50 1 calc PR
H26C H 0.1822 0.0063 0.5573 0.476 Uiso 0.50 1 calc PR
C27 C 0.17384(14) 0.2412(2) 0.4767(4) 0.318(5) Uani 0.25 1 d PD
H27A H 0.1595 0.2221 0.4842 0.476 Uiso 0.25 1 d PR
H27B H 0.1622 0.2627 0.4814 0.476 Uiso 0.25 1 d PR
H27C H 0.1782 0.2392 0.4522 0.476 Uiso 0.25 1 d PR
C28 C 0.30522(15) 0.2379(2) 0.5508(3) 0.318(5) Uani 0.25 1 d PD
H28A H 0.3054 0.2185 0.5665 0.476 Uiso 0.25 1 d PR
H28B H 0.3240 0.2356 0.5345 0.476 Uiso 0.25 1 d PR
H28C H 0.3080 0.2591 0.5638 0.476 Uiso 0.25 1 d PR

loop_
_atom_site_aniso_label
_atom_site_aniso_U_11
_atom_site_aniso_U_22
_atom_site_aniso_U_33
_atom_site_aniso_U_23
_atom_site_aniso_U_13
_atom_site_aniso_U_12
Zr1 0.0167(5) 0.0305(4) 0.0305(4) 0.000 0.000 0.000
O2 0.0533(17) 0.0533(17) 0.0533(17) 0.017(2) 0.017(2) 0.017(2)
O1 0.033(2) 0.060(3) 0.102(4) 0.000 0.000 -0.0226(19)
C1 0.080(5) 0.080(5) 0.106(9) 0.000 0.000 -0.023(7)
C2 0.183(4) 0.183(4) 0.587(13) 0.000 0.000 -0.113(5)
C3 0.183(4) 0.183(4) 0.587(13) 0.000 0.000 -0.113(5)
C4 0.183(4) 0.183(4) 0.587(13) 0.000 0.000 -0.113(5)
C5 0.183(4) 0.183(4) 0.587(13) 0.000 0.000 -0.113(5)
C6 0.183(4) 0.183(4) 0.587(13) 0.000 0.000 -0.113(5)
C7 0.183(4) 0.183(4) 0.587(13) 0.000 0.000 -0.113(5)
C8 0.183(4) 0.183(4) 0.587(13) 0.000 0.000 -0.113(5)
C9 0.183(4) 0.183(4) 0.587(13) 0.000 0.000 -0.113(5)
C10 0.183(4) 0.183(4) 0.587(13) 0.000 0.000 -0.113(5)
C11 0.183(4) 0.183(4) 0.587(13) 0.000 0.000 -0.113(5)
C12 0.183(4) 0.183(4) 0.587(13) 0.000 0.000 -0.113(5)
C13 0.183(4) 0.183(4) 0.587(13) 0.000 0.000 -0.113(5)
C14 0.183(4) 0.183(4) 0.587(13) 0.000 0.000 -0.113(5)
C15 0.183(4) 0.183(4) 0.587(13) 0.000 0.000 -0.113(5)
C16 0.183(4) 0.183(4) 0.587(13) 0.000 0.000 -0.113(5)
C17 0.183(4) 0.183(4) 0.587(13) 0.000 0.000 -0.113(5)
C18 0.183(4) 0.183(4) 0.587(13) 0.000 0.000 -0.113(5)
C19 0.183(4) 0.183(4) 0.587(13) 0.000 0.000 -0.113(5)
C20 0.183(4) 0.183(4) 0.587(13) 0.000 0.000 -0.113(5)
C21 0.183(4) 0.183(4) 0.587(13) 0.000 0.000 -0.113(5)
C22 0.183(4) 0.183(4) 0.587(13) 0.000 0.000 -0.113(5)
N1 0.183(4) 0.183(4) 0.587(13) 0.000 0.000 -0.113(5)
C23 0.183(4) 0.183(4) 0.587(13) 0.000 0.000 -0.113(5)
C24 0.183(4) 0.183(4) 0.587(13) 0.000 0.000 -0.113(5)
C25 0.183(4) 0.183(4) 0.587(13) 0.000 0.000 -0.113(5)
C26 0.183(4) 0.183(4) 0.587(13) 0.000 0.000 -0.113(5)
C27 0.183(4) 0.183(4) 0.587(13) 0.000 0.000 -0.113(5)
C28 0.183(4) 0.183(4) 0.587(13) 0.000 0.000 -0.113(5)

loop_
_atom_type_symbol
_atom_type_description
_atom_type_scat_dispersion_real
_atom_type_scat_dispersion_imag
_atom_type_scat_source
C C 0.0033 0.0016 'International Tables Vol C Tables 4.2.6.8 and 6.1.1.4'
H H 0.0000 0.0000 'International Tables Vol C Tables 4.2.6.8 and 6.1.1.4'
N N 0.0061 0.0033 'International Tables Vol C Tables 4.2.6.8 and 6.1.1.4'
O O 0.0106 0.0060 'International Tables Vol C Tables 4.2.6.8 and 6.1.1.4'
Zr Zr -2.9673 0.5597 'International Tables Vol C Tables 4.2.6.8 and 6.1.1.4'

loop_
_geom_angle_atom_site_label_1
_geom_angle_atom_site_label_2
_geom_angle_atom_site_label_3
_geom_angle
_geom_angle_site_symmetry_1
_geom_angle_site_symmetry_3
O2 Zr1 O2 107.3(4) . 26_566
O2 Zr1 O2 69.4(2) . 4_565
O2 Zr1 O2 69.4(2) 26_566 4_565
O2 Zr1 O2 69.4(2) . 27_556
O2 Zr1 O2 69.4(2) 26_566 27_556
O2 Zr1 O2 107.3(4) 4_565 27_556
O2 Zr1 O1 78.32(16) . .
O2 Zr1 O1 142.00(3) 26_566 .
O2 Zr1 O1 142.00(3) 4_565 .
O2 Zr1 O1 78.32(16) 27_556 .
O2 Zr1 O1 78.32(16) . 5_565
O2 Zr1 O1 142.00(3) 26_566 5_565
O2 Zr1 O1 78.32(16) 4_565 5_565
O2 Zr1 O1 142.00(3) 27_556 5_565
O1 Zr1 O1 75.87(7) . 5_565
O2 Zr1 O1 142.00(3) . 6_566
O2 Zr1 O1 78.32(16) 26_566 6_566
O2 Zr1 O1 78.32(16) 4_565 6_566
O2 Zr1 O1 142.00(3) 27_556 6_566
O1 Zr1 O1 120.79(15) . 6_566
O1 Zr1 O1 75.87(7) 5_565 6_566
O2 Zr1 O1 142.00(3) . 7_556
O2 Zr1 O1 78.32(16) 26_566 7_556
O2 Zr1 O1 142.00(3) 4_565 7_556
O2 Zr1 O1 78.32(16) 27_556 7_556
O1 Zr1 O1 75.87(7) . 7_556
O1 Zr1 O1 120.78(15) 5_565 7_556
O1 Zr1 O1 75.87(7) 6_566 7_556
O2 Zr1 Zr1 89.06(17) . 26_566
O2 Zr1 Zr1 34.74(9) 26_566 26_566
O2 Zr1 Zr1 34.74(9) 4_565 26_566
O2 Zr1 Zr1 89.07(17) 27_556 26_566
O1 Zr1 Zr1 164.60(8) . 26_566
O1 Zr1 Zr1 110.45(5) 5_565 26_566
O1 Zr1 Zr1 74.61(8) 6_566 26_566
O1 Zr1 Zr1 110.45(5) 7_556 26_566
O2 Zr1 Zr1 89.06(17) . 8_556
O2 Zr1 Zr1 34.74(9) 26_566 8_556
O2 Zr1 Zr1 89.07(17) 4_565 8_556
O2 Zr1 Zr1 34.74(9) 27_556 8_556
O1 Zr1 Zr1 110.45(5) . 8_556
O1 Zr1 Zr1 164.61(8) 5_565 8_556
O1 Zr1 Zr1 110.45(5) 6_566 8_556
O1 Zr1 Zr1 74.61(8) 7_556 8_556
Zr1 Zr1 Zr1 60.0 26_566 8_556
O2 Zr1 Zr1 34.74(9) . 2_655
O2 Zr1 Zr1 89.07(17) 26_566 2_655
O2 Zr1 Zr1 89.07(17) 4_565 2_655
O2 Zr1 Zr1 34.74(9) 27_556 2_655
O1 Zr1 Zr1 74.61(8) . 2_655
O1 Zr1 Zr1 110.45(5) 5_565 2_655
O1 Zr1 Zr1 164.61(8) 6_566 2_655
O1 Zr1 Zr1 110.45(5) 7_556 2_655
Zr1 Zr1 Zr1 90.0 26_566 2_655
Zr1 Zr1 Zr1 60.0 8_556 2_655
O2 Zr1 Zr1 34.74(9) . 32_665
O2 Zr1 Zr1 89.07(17) 26_566 32_665
O2 Zr1 Zr1 34.74(9) 4_565 32_665
O2 Zr1 Zr1 89.07(17) 27_556 32_665
O1 Zr1 Zr1 110.45(5) . 32_665
O1 Zr1 Zr1 74.61(8) 5_565 32_665
O1 Zr1 Zr1 110.45(5) 6_566 32_665
O1 Zr1 Zr1 164.61(8) 7_556 32_665
Zr1 Zr1 Zr1 60.0 26_566 32_665
Zr1 Zr1 Zr1 90.0 8_556 32_665
Zr1 Zr1 Zr1 60.0 2_655 32_665
Zr1 O2 Zr1 110.53(18) 32_665 2_655
Zr1 O2 Zr1 110.53(18) 32_665 .
Zr1 O2 Zr1 110.53(18) 2_655 .
C1 O1 Zr1 127.2(3) . .
O1 C1 O1 136.4(5) . 19_556
O1 C1 C2 111.8(2) . .
O1 C1 C2 111.8(2) 19_556 .
C3 C2 C3 120.5(2) . 19_556
C3 C2 C1 119.76(10) . .
C3 C2 C1 119.76(10) 19_556 .
C2 C3 C4 119.75(13) . .
C2 C3 H3A 120.1 . .
C4 C3 H3A 120.1 . .
C5 C4 C3 119.74(13) . .
C5 C4 H4A 120.1 . .
C3 C4 H4A 120.1 . .
C4 C5 C4 120.5(2) . 19_556
C4 C5 C6 119.73(10) . .
C4 C5 C6 119.73(10) 19_556 .
C7 C6 C5 180.0(2) . .
C6 C7 C8 169.49(19) . 27_556
C6 C7 C8 169.49(19) . .
C8 C7 C8 21.0(4) 27_556 .
C8 C8 C9 96.5(7) 27_556 19_556
C8 C8 C9 96.5(6) 27_556 27_556
C9 C8 C9 91.94(17) 19_556 27_556
C8 C8 C9 60.59(17) 27_556 44
C9 C8 C9 35.9(8) 19_556 44
C9 C8 C9 95.5(3) 27_556 44
C8 C8 C9 60.6(2) 27_556 .
C9 C8 C9 95.5(5) 19_556 .
C9 C8 C9 35.9(7) 27_556 .
C9 C8 C9 78.17(18) 44 .
C8 C8 C13 132.4(3) 27_556 .
C9 C8 C13 37.6(9) 19_556 .
C9 C8 C13 96.6(5) 27_556 .
C9 C8 C13 72.74(14) 44 .
C9 C8 C13 119.9 . .
C8 C8 C13 132.45(13) 27_556 44
C9 C8 C13 96.6(5) 19_556 44
C9 C8 C13 37.6(6) 27_556 44
C9 C8 C13 119.9(2) 44 44
C9 C8 C13 72.74(8) . 44
C13 C8 C13 78.2(2) . 44
C8 C8 C7 79.48(19) 27_556 .
C9 C8 C7 134.02(12) 19_556 .
C9 C8 C7 134.02(12) 27_556 .
C9 C8 C7 120.11(9) 44 .
C9 C8 C7 120.11(8) . .
C13 C8 C7 119.96(5) . .
C13 C8 C7 119.96(19) 44 .
C8 C8 C13 34.7(2) 27_556 27_556
C9 C8 C13 62.6(4) 19_556 27_556
C9 C8 C13 103.9(6) 27_556 27_556
C9 C8 C13 27.4(4) 44 27_556
C9 C8 C13 74.08(19) . 27_556
C13 C8 C13 97.8(5) . 27_556
C13 C8 C13 138.5 44 27_556
C7 C8 C13 98.1(3) . 27_556
C8 C8 C13 34.7(2) 27_556 19_556
C9 C8 C13 103.9(6) 19_556 19_556
C9 C8 C13 62.6(4) 27_556 19_556
C9 C8 C13 74.1(3) 44 19_556
C9 C8 C13 27.4(3) . 19_556
C13 C8 C13 138.5(3) . 19_556
C13 C8 C13 97.7(3) 44 19_556
C7 C8 C13 98.1(2) . 19_556
C13 C8 C13 58.2(5) 27_556 19_556
C9 C9 C13 159.3(4) 27_556 19_556
C9 C9 C8 83.5(5) 27_556 27_556
C13 C9 C8 82.2(5) 19_556 27_556
C9 C9 C8 60.6 27_556 .
C13 C9 C8 104.32(19) 19_556 .
C8 C9 C8 22.9(5) 27_556 .
C9 C9 C10 79.4 27_556 .
C13 C9 C10 121.4(4) 19_556 .
C8 C9 C10 130.8(2) 27_556 .
C8 C9 C10 120.0 . .
C9 C9 C10 67.6(8) 27_556 27_556
C13 C9 C10 133.2(11) 19_556 27_556
C8 C9 C10 126.2(7) 27_556 27_556
C8 C9 C10 111.6(6) . 27_556
C10 C9 C10 11.8(8) . 27_556
C9 C9 C12 134.8(6) 27_556 19_556
C13 C9 C12 65.9(9) 19_556 19_556
C8 C9 C12 124.5(9) 27_556 19_556
C8 C9 C12 140.6(6) . 19_556
C10 C9 C12 55.5(6) . 19_556
C10 C9 C12 67.3(2) 27_556 19_556
C9 C9 C13 10.60(7) 27_556 44
C13 C9 C13 148.7(4) 19_556 44
C8 C9 C13 76.3(5) 27_556 44
C8 C9 C13 53.66(12) . 44
C10 C9 C13 89.97(10) . 44
C10 C9 C13 78.2(8) 27_556 44
C12 C9 C13 145.4(6) 19_556 44
C9 C9 C9 90.0 27_556 44
C13 C9 C9 90.1(7) 19_556 44
C8 C9 C9 44.02(7) 27_556 44
C8 C9 C9 50.92(6) . 44
C10 C9 C9 90.02(7) . 44
C10 C9 C9 90.02(8) 27_556 44
C12 C9 C9 90.0(6) 19_556 44
C13 C9 C9 90.1(2) 44 44
C9 C9 C9 64.9(5) 27_556 19_556
C13 C9 C9 113.4(6) 19_556 19_556
C8 C9 C9 45.64(18) 27_556 19_556
C8 C9 C9 38.83(16) . 19_556
C10 C9 C9 85.54(7) . 19_556
C10 C9 C9 80.7(5) 27_556 19_556
C12 C9 C9 107.4(4) 19_556 19_556
C13 C9 C9 65.4(4) 44 19_556
C9 C9 C9 25.1(5) 44 19_556
C9 C9 C13 114.2(5) 27_556 27_556
C13 C9 C13 64.1(6) 19_556 27_556
C8 C9 C13 45.06(17) 27_556 27_556
C8 C9 C13 62.7(3) . 27_556
C10 C9 C13 103.2(2) . 27_556
C10 C9 C13 107.5(3) 27_556 27_556
C12 C9 C13 79.7(7) 19_556 27_556
C13 C9 C13 112.1(4) 44 27_556
C9 C9 C13 26.0(5) 44 27_556
C9 C9 C13 50.21(7) 19_556 27_556
C9 C9 H9A 132.5 27_556 .
C13 C9 H9A 39.8 19_556 .
C8 C9 H9A 105.5 27_556 .
C8 C9 H9A 120.0 . .
C10 C9 H9A 120.0 . .
C10 C9 H9A 127.6 27_556 .
C12 C9 H9A 78.1 19_556 .
C13 C9 H9A 126.4 44 .
C9 C9 H9A 129.1 44 .
C9 C9 H9A 149.0 19_556 .
C13 C9 H9A 103.3 27_556 .
C10 C10 C11 121.6(13) 27_556 27_556
C10 C10 C12 167.0(3) 27_556 19_556
C11 C10 C12 65.7(13) 27_556 19_556
C10 C10 C11 47.51(9) 27_556 .
C11 C10 C11 74.1(12) 27_556 .
C12 C10 C11 138.1(7) 19_556 .
C10 C10 C9 100.65(7) 27_556 .
C11 C10 C9 109.7(6) 27_556 .
C12 C10 C9 66.4(3) 19_556 .
C11 C10 C9 120.0 . .
C10 C10 C9 67.6(6) 27_556 27_556
C11 C10 C9 127.43(15) 27_556 27_556
C12 C10 C9 99.4(4) 19_556 27_556
C11 C10 C9 95.5(4) . 27_556
C9 C10 C9 33.0(6) . 27_556
C10 C10 C27 119.4 27_556 .
C11 C10 C27 86.4(6) 27_556 .
C12 C10 C27 69.9(3) 19_556 .
C11 C10 C27 120.0 . .
C9 C10 C27 120.0 . .
C9 C10 C27 138.0(2) 27_556 .
C10 C10 C12 10.6(2) 27_556 44
C11 C10 C12 126.6(12) 27_556 44
C12 C10 C12 156.4(2) 19_556 44
C11 C10 C12 53.6(2) . 44
C9 C10 C12 90.03(13) . 44
C9 C10 C12 57.0(6) 27_556 44
C27 C10 C12 126.37(13) . 44
C10 C10 C27 51.4(9) 27_556 27_556
C11 C10 C27 120.1(2) 27_556 27_556
C12 C10 C27 136.8(8) 19_556 27_556
C11 C10 C27 74.3(6) . 27_556
C9 C10 C27 130.2(5) . 27_556
C9 C10 C27 105.1(12) 27_556 27_556
C27 C10 C27 68.0(9) . 27_556
C12 C10 C27 59.1(8) 44 27_556
C10 C10 C10 89.99(7) 27_556 44
C11 C10 C10 43.3(8) 27_556 44
C12 C10 C10 90.0(7) 19_556 44
C11 C10 C10 50.9 . 44
C9 C10 C10 90.0 . 44
C9 C10 C10 89.98(6) 27_556 44
C27 C10 C10 129.1 . 44
C12 C10 C10 90.0(2) 44 44
C27 C10 C10 124.5(5) 27_556 44
C10 C10 C10 80.1(9) 27_556 19_556
C11 C10 C10 51.2(3) 27_556 19_556
C12 C10 C10 99.7(9) 19_556 19_556
C11 C10 C10 42.4(7) . 19_556
C9 C10 C10 91.80(16) . 19_556
C9 C10 C10 86.2(4) 27_556 19_556
C27 C10 C10 134.9(4) . 19_556
C12 C10 C10 80.2(8) 44 19_556
C27 C10 C10 116.8(10) 27_556 19_556
C10 C10 C10 9.9(8) 44 19_556
C10 C10 C13 122.4(4) 27_556 19_556
C11 C10 C13 95.3(10) 27_556 19_556
C12 C10 C13 44.65(19) 19_556 19_556
C11 C10 C13 133.2(2) . 19_556
C9 C10 C13 21.7(3) . 19_556
C9 C10 C13 54.8(2) 27_556 19_556
C27 C10 C13 104.14(18) . 19_556
C12 C10 C13 111.8(4) 44 19_556
C27 C10 C13 142.1(3) 27_556 19_556
C10 C10 C13 90.0(3) 44 19_556
C10 C10 C13 95.3(4) 19_556 19_556
C10 C11 C10 93.5(13) 27_556 19_556
C10 C11 C12 62.1(9) 27_556 44
C10 C11 C12 116.9(4) 19_556 44
C10 C11 C12 116.9(3) 27_556 .
C10 C11 C12 62.1(11) 19_556 .
C12 C11 C12 78.26(15) 44 .
C10 C11 C10 10.8(9) 27_556 .
C10 C11 C10 86.4(9) 19_556 .
C12 C11 C10 72.76(13) 44 .
C12 C11 C10 120.0 . .
C10 C11 C10 86.4(7) 27_556 44
C10 C11 C10 10.9(11) 19_556 44
C12 C11 C10 119.99(13) 44 44
C12 C11 C10 72.77(12) . 44
C10 C11 C10 78.2(2) . 44
C10 C11 C14 122.05(16) 27_556 .
C10 C11 C14 122.05(16) 19_556 .
C12 C11 C14 119.98(12) 44 .
C12 C11 C14 119.97(11) . .
C10 C11 C14 120.04(11) . .
C10 C11 C14 120.03(16) 44 .
C10 C11 C11 58.4(10) 27_556 27_556
C10 C11 C11 58.4(11) 19_556 27_556
C12 C11 C11 119.40(10) 44 27_556
C12 C11 C11 119.4 . 27_556
C10 C11 C11 47.53(17) . 27_556
C10 C11 C11 47.53(13) 44 27_556
C14 C11 C11 100.64(15) . 27_556
C10 C11 C27 53.6(2) 27_556 27_556
C10 C11 C27 146.2(14) 19_556 27_556
C12 C11 C27 58.3(5) 44 27_556
C12 C11 C27 135.1(8) . 27_556
C10 C11 C27 59.9(7) . 27_556
C10 C11 C27 137.1(8) 44 27_556
C14 C11 C27 78.03(18) . 27_556
C11 C11 C27 93.3(10) 27_556 27_556
C10 C11 C27 146.2(14) 27_556 19_556
C10 C11 C27 53.6(5) 19_556 19_556
C12 C11 C27 135.1(9) 44 19_556
C12 C11 C27 58.3(7) . 19_556
C10 C11 C27 137.1(8) . 19_556
C10 C11 C27 59.9(7) 44 19_556
C14 C11 C27 78.02(16) . 19_556
C11 C11 C27 93.3(8) 27_556 19_556
C27 C11 C27 155.9(4) 27_556 19_556
C10 C12 C11 52.15(18) 19_556 .
C10 C12 C13 92.4(3) 19_556 .
C11 C12 C13 120.0 . .
C10 C12 C9 58.1(8) 19_556 19_556
C11 C12 C9 94.5(4) . 19_556
C13 C12 C9 34.2(5) . 19_556
C10 C12 C27 59.6(7) 19_556 19_556
C11 C12 C27 75.6(7) . 19_556
C13 C12 C27 131.2(5) . 19_556
C9 C12 C27 106.0(11) 19_556 19_556
C10 C12 C10 2.4(2) 19_556 44
C11 C12 C10 53.62(18) . 44
C13 C12 C10 90.0 . 44
C9 C12 C10 55.7(6) 19_556 44
C27 C12 C10 61.4(9) 19_556 44
C10 C12 C12 90.0(2) 19_556 44
C11 C12 C12 50.87(10) . 44
C13 C12 C12 90.03(12) . 44
C9 C12 C12 89.97(8) 19_556 44
C27 C12 C12 125.4(6) 19_556 44
C10 C12 C12 90.0(3) 44 44
C10 C12 H12A 124.8 19_556 .
C11 C12 H12A 119.9 . .
C13 C12 H12A 120.1 . .
C9 C12 H12A 138.4 19_556 .
C27 C12 H12A 65.6 19_556 .
C10 C12 H12A 126.3 44 .
C12 C12 H12A 129.1 44 .
C9 C13 C12 79.9(4) 19_556 .
C9 C13 C8 60.2(3) 19_556 .
C12 C13 C8 120.0 . .
C9 C13 C28 132.3(2) 19_556 .
C12 C13 C28 120.0 . .
C8 C13 C28 119.95(5) . .
C9 C13 C9 10.1(4) 19_556 44
C12 C13 C9 90.02(7) . 44
C8 C13 C9 53.6(2) . 44
C28 C13 C9 126.43(15) . 44
C9 C13 C13 89.90(12) 19_556 44
C12 C13 C13 89.97(9) . 44
C8 C13 C13 50.9 . 44
C28 C13 C13 129.10(8) . 44
C9 C13 C13 90.0(2) 44 44
C9 C13 C8 48.3(4) 19_556 27_556
C12 C13 C8 116.2 . 27_556
C8 C13 C8 12.88(16) . 27_556
C28 C13 C8 122.22(7) . 27_556
C9 C13 C8 41.0(2) 44 27_556
C13 C13 C8 60.89(17) 44 27_556
C9 C13 C9 63.9(4) 19_556 27_556
C12 C13 C9 85.55(10) . 27_556
C8 C13 C9 38.3(3) . 27_556
C28 C13 C9 149.50(14) . 27_556
C9 C13 C9 64.4(4) 44 27_556
C13 C13 C9 26.0(4) 44 27_556
C8 C13 C9 43.2(2) 27_556 27_556
C9 C13 C10 36.9(3) 19_556 19_556
C12 C13 C10 43.0(7) . 19_556
C8 C13 C10 87.8(6) . 19_556
C28 C13 C10 140.4(2) . 19_556
C9 C13 C10 47.1(6) 44 19_556
C13 C13 C10 90.0(2) 44 19_556
C8 C13 C10 79.0(7) 27_556 19_556
C9 C13 C10 69.4(4) 27_556 19_556
C15 C14 C11 175.8(10) . .
C14 C15 C16 172.2(9) . .
C21 C16 C17 37.96(9) 44 .
C21 C16 C21 106.8(4) 44 .
C17 C16 C21 120.2 . .
C21 C16 C17 120.2(6) 44 44
C17 C16 C17 107.0(3) . 44
C21 C16 C17 37.96(17) . 44
C21 C16 C15 120.0(4) 44 .
C17 C16 C15 119.9 . .
C21 C16 C15 120.0 . .
C17 C16 C15 119.88(17) 44 .
C21 C17 C18 90.0(3) 44 .
C21 C17 C16 70.8(5) 44 .
C18 C17 C16 119.9 . .
C21 C17 C20 57.01(17) 44 44
C18 C17 C20 33.04(16) . 44
C16 C17 C20 103.8(2) . 44
C21 C17 H17A 109.0 44 .
C18 C17 H17A 120.0 . .
C16 C17 H17A 120.1 . .
C20 C17 H17A 126.6 44 .
C20 C18 C17 89.9(4) 44 .
C20 C18 C19 70.9(8) 44 .
C17 C18 C19 120.0 . .
C20 C18 C21 56.9(4) 44 44
C17 C18 C21 33.01(8) . 44
C19 C18 C21 103.9(4) . 44
C20 C18 C25 64.2(13) 44 44
C17 C18 C25 107.4(2) . 44
C19 C18 C25 112.9(12) . 44
C21 C18 C25 90.8(7) 44 44
C20 C18 H18A 109.2 44 .
C17 C18 H18A 119.9 . .
C19 C18 H18A 120.1 . .
C21 C18 H18A 126.7 44 .
C25 C18 H18A 46.6 44 .
C22 C19 C20 120.11(15) . 44
C22 C19 C20 120.08(9) . .
C20 C19 C20 106.63(13) 44 .
C22 C19 C18 119.98(9) . .
C20 C19 C18 37.92(15) 44 .
C20 C19 C18 119.9 . .
C22 C19 C18 120.0(4) . 44
C20 C19 C18 119.9(4) 44 44
C20 C19 C18 37.91(16) . 44
C18 C19 C18 106.8(4) . 44
C18 C20 C19 71.1(8) 44 .
C18 C20 C21 90.06(12) 44 .
C19 C20 C21 120.1 . .
C18 C20 C17 57.0 44 44
C19 C20 C17 104.1(4) . 44
C21 C20 C17 33.04(9) . 44
C18 C20 C25 87.6(14) 44 .
C19 C20 C25 125.2(8) . .
C21 C20 C25 109.4(3) . .
C17 C20 C25 104.8(10) 44 .
C18 C20 H20A 108.9 44 .
C19 C20 H20A 120.1 . .
C21 C20 H20A 119.9 . .
C17 C20 H20A 126.4 44 .
C25 C20 H20A 24.5 . .
C18 C20 H25B 78.4 44 .
C19 C20 H25B 131.1 . .
C21 C20 H25B 96.8 . .
C17 C20 H25B 89.3 44 .
C25 C20 H25B 15.5 . .
H20A C20 H25B 39.1 . .
C17 C21 C20 89.9(2) 44 .
C17 C21 C16 71.2(9) 44 .
C20 C21 C16 120.0 . .
C17 C21 C18 56.9(2) 44 44
C20 C21 C18 33.0 . 44
C16 C21 C18 104.0(5) . 44
C17 C21 H21A 108.9 44 .
C20 C21 H21A 120.2 . .
C16 C21 H21A 119.8 . .
C18 C21 H21A 126.8 44 .
C19 C22 C23 110.8(4) . 44
C19 C22 C23 110.8(4) . .
C23 C22 C23 134.0(2) 44 .
C23 N1 C23 107.7(2) . 33
C23 N1 H1A 126.2 . .
C23 N1 H1A 126.2 33 .
C24 C23 C22 133.7(2) . .
C24 C23 N1 102.9(3) . .
C22 C23 N1 123.4(2) . .
C24 C24 C23 111.59(4) 33 .
C24 C24 C25 126.3(3) 33 .
C23 C24 C25 121.1(3) . .
C24 C25 C26 120.3(10) . .
C24 C25 C20 101.5(3) . .
C26 C25 C20 130.4(12) . .
C24 C25 C18 91.5(5) . 44
C26 C25 C18 119.2(19) . 44
C20 C25 C18 28.2(2) . 44
C24 C25 H20A 96.0 . .
C26 C25 H20A 143.6 . .
C20 C25 H20A 25.1 . .
C18 C25 H20A 51.4 44 .
C24 C25 H25A 106.2 . .
C26 C25 H25A 93.7 . .
C20 C25 H25A 99.5 . .
C18 C25 H25A 127.7 44 .
H20A C25 H25A 77.6 . .
C24 C25 H25B 108.6 . .
C26 C25 H25B 118.2 . .
C20 C25 H25B 13.1 . .
C18 C25 H25B 22.6 44 .
H20A C25 H25B 37.4 . .
H25A C25 H25B 107.2 . .
C25 C26 H26A 109.5 . .
C25 C26 H26B 109.5 . .
H26A C26 H26B 109.5 . .
C25 C26 H26C 109.5 . .
H26A C26 H26C 109.5 . .
H26B C26 H26C 109.5 . .
C10 C27 C12 50.5(6) . 19_556
C10 C27 C10 9.2(6) . 27_556
C12 C27 C10 59.51(13) 19_556 27_556
C10 C27 C27 60.6(2) . 27_556
C12 C27 C27 110.4(8) 19_556 27_556
C10 C27 C27 51.4(8) 27_556 27_556
C10 C27 C11 40.0(5) . 27_556
C12 C27 C11 46.1(3) 19_556 27_556
C10 C27 C11 45.7(3) 27_556 27_556
C27 C27 C11 86.7(9) 27_556 27_556
C10 C27 H27A 109.7 . .
C12 C27 H27A 136.3 19_556 .
C10 C27 H27A 104.4 27_556 .
C27 C27 H27A 72.7 27_556 .
C11 C27 H27A 92.4 27_556 .
C10 C27 H27B 109.5 . .
C12 C27 H27B 113.9 19_556 .
C10 C27 H27B 105.4 27_556 .
C27 C27 H27B 79.2 27_556 .
C11 C27 H27B 148.6 27_556 .
H27A C27 H27B 109.5 . .
C10 C27 H27C 109.2 . .
C12 C27 H27C 60.3 19_556 .
C10 C27 H27C 118.3 27_556 .
C27 C27 H27C 169.0 27_556 .
C11 C27 H27C 82.5 27_556 .
H27A C27 H27C 109.5 . .
H27B C27 H27C 109.5 . .
C13 C28 H28A 109.2 . .
C13 C28 H28B 109.7 . .
H28A C28 H28B 109.5 . .
C13 C28 H28C 109.4 . .
H28A C28 H28C 109.5 . .
H28B C28 H28C 109.5 . .

loop_
_geom_bond_atom_site_label_1
_geom_bond_atom_site_label_2
_geom_bond_distance
_geom_bond_site_symmetry_2
Zr1 O2 2.130(2) .
Zr1 O2 2.130(2) 26_566
Zr1 O2 2.130(2) 4_565
Zr1 O2 2.130(2) 27_556
Zr1 O1 2.212(3) .
Zr1 O1 2.212(3) 5_565
Zr1 O1 2.212(3) 6_566
Zr1 O1 2.212(3) 7_556
Zr1 Zr1 3.5013(11) 26_566
Zr1 Zr1 3.5013(11) 8_556
Zr1 Zr1 3.5013(11) 2_655
Zr1 Zr1 3.5013(11) 32_665
O2 Zr1 2.130(2) 32_665
O2 Zr1 2.130(2) 2_655
O1 C1 1.2534(19) .
C1 O1 1.2535(19) 19_556
C1 C2 1.487(2) .
C2 C3 1.3911(10) .
C2 C3 1.3911(10) 19_556
C3 C4 1.3917(10) .
C3 H3A 0.9500 .
C4 C5 1.3906(10) .
C4 H4A 0.9500 .
C5 C4 1.3908(10) 19_556
C5 C6 1.4930(18) .
C6 C7 1.2179(18) .
C7 C8 1.4928(18) 27_556
C7 C8 1.4928(18) .
C8 C8 0.545(10) 27_556
C8 C9 1.219(2) 19_556
C8 C9 1.2188(18) 27_556
C8 C9 1.390(5) 44
C8 C9 1.3900 .
C8 C13 1.3911 .
C8 C13 1.391(3) 44
C8 C13 1.804(11) 27_556
C8 C13 1.804(9) 19_556
C9 C9 0.820(16) 27_556
C9 C13 0.857(13) 19_556
C9 C8 1.2189(19) 27_556
C9 C10 1.3900 .
C9 C10 1.478(9) 27_556
C9 C12 1.499(14) 19_556
C9 C13 1.6492 44
C9 C9 1.753(6) 44
C9 C9 1.935(9) 19_556
C9 C13 1.952(4) 27_556
C9 H9A 0.9599 .
C10 C10 0.31(2) 27_556
C10 C11 1.204(12) 27_556
C10 C12 1.35(2) 19_556
C10 C11 1.3902 .
C10 C9 1.478(6) 27_556
C10 C27 1.508(2) .
C10 C12 1.6490 44
C10 C27 1.680(15) 27_556
C10 C10 1.754(7) 44
C10 C10 1.781(8) 19_556
C10 C13 1.976(9) 19_556
C11 C10 1.204(13) 27_556
C11 C10 1.204(13) 19_556
C11 C12 1.390(5) 44
C11 C12 1.3900 .
C11 C10 1.390(4) 44
C11 C14 1.4830(12) .
C11 C11 1.57(3) 27_556
C11 C27 1.870(8) 27_556
C11 C27 1.870(8) 19_556
C12 C10 1.35(3) 19_556
C12 C13 1.3900 .
C12 C9 1.499(13) 19_556
C12 C27 1.642(14) 19_556
C12 C10 1.6492 44
C12 C12 1.754(6) 44
C12 H12A 0.9603 .
C13 C9 0.857(18) 19_556
C13 C28 1.508(2) .
C13 C9 1.6491 44
C13 C13 1.756(6) 44
C13 C8 1.804(9) 27_556
C13 C9 1.952(6) 27_556
C13 C10 1.976(14) 19_556
C14 C15 1.2077(10) .
C15 C16 1.4987(18) .
C16 C21 1.387(8) 44
C16 C17 1.3906 .
C16 C21 1.3872 .
C16 C17 1.391(13) 44
C17 C21 0.9034 44
C17 C18 1.3900 .
C17 C20 1.657(5) 44
C17 H17A 0.9623 .
C18 C20 0.9033 44
C18 C19 1.3912 .
C18 C21 1.658(5) 44
C18 C25 1.91(2) 44
C18 H18A 0.9606 .
C19 C22 1.310(8) .
C19 C20 1.389(13) 44
C19 C20 1.3897 .
C19 C18 1.391(12) 44
C20 C18 0.9033 44
C20 C21 1.3900 .
C20 C17 1.657(3) 44
C20 C25 1.720(12) .
C20 H20A 0.9574 .
C20 H25B 0.8151 .
C21 C17 0.9035 44
C21 C18 1.6585(17) 44
C21 H21A 0.9595 .
C22 C23 1.4049(10) 44
C22 C23 1.4049(10) .
N1 C23 1.456(2) .
N1 C23 1.456(2) 33
N1 H1A 0.8800 .
C23 C24 1.3541(10) .
C24 C24 1.3540(10) 33
C24 C25 1.5030(7) .
C25 C26 1.508(2) .
C25 C18 1.909(15) 44
C25 H20A 0.9369 .
C25 H25A 0.9600 .
C25 H25B 0.9594 .
C26 H26A 0.9800 .
C26 H26B 0.9800 .
C26 H26C 0.9800 .
C27 C12 1.642(13) 19_556
C27 C10 1.680(15) 27_556
C27 C27 1.79(3) 27_556
C27 C11 1.870(4) 27_556
C27 H27A 0.9599 .
C27 H27B 0.9595 .
C27 H27C 0.9601 .
C28 H28A 0.9599 .
C28 H28B 0.9599 .
C28 H28C 0.9599 .

loop_
_geom_torsion_atom_site_label_1
_geom_torsion_atom_site_label_2
_geom_torsion_atom_site_label_3
_geom_torsion_atom_site_label_4
_geom_torsion
_geom_torsion_site_symmetry_1
_geom_torsion_site_symmetry_4
O2 Zr1 O2 Zr1 -61.3(2) 26_566 32_665
O2 Zr1 O2 Zr1 -2.0(4) 4_565 32_665
O2 Zr1 O2 Zr1 -120.69(13) 27_556 32_665
O1 Zr1 O2 Zr1 157.5(3) . 32_665
O1 Zr1 O2 Zr1 79.8(2) 5_565 32_665
O1 Zr1 O2 Zr1 31.8(5) 6_566 32_665
O1 Zr1 O2 Zr1 -154.47(11) 7_556 32_665
Zr1 Zr1 O2 Zr1 -31.3(2) 26_566 32_665
Zr1 Zr1 O2 Zr1 -91.3(2) 8_556 32_665
Zr1 Zr1 O2 Zr1 -122.7(5) 2_655 32_665
O2 Zr1 O2 Zr1 61.3(2) 26_566 2_655
O2 Zr1 O2 Zr1 120.69(13) 4_565 2_655
O2 Zr1 O2 Zr1 2.0(4) 27_556 2_655
O1 Zr1 O2 Zr1 -79.8(2) . 2_655
O1 Zr1 O2 Zr1 -157.5(3) 5_565 2_655
O1 Zr1 O2 Zr1 154.47(11) 6_566 2_655
O1 Zr1 O2 Zr1 -31.8(5) 7_556 2_655
Zr1 Zr1 O2 Zr1 91.3(2) 26_566 2_655
Zr1 Zr1 O2 Zr1 31.3(2) 8_556 2_655
Zr1 Zr1 O2 Zr1 122.7(5) 32_665 2_655
O2 Zr1 O1 C1 35.56(12) . .
O2 Zr1 O1 C1 -67.7(3) 26_566 .
O2 Zr1 O1 C1 67.7(3) 4_565 .
O2 Zr1 O1 C1 -35.56(12) 27_556 .
O1 Zr1 O1 C1 116.29(5) 5_565 .
O1 Zr1 O1 C1 180.0 6_566 .
O1 Zr1 O1 C1 -116.29(5) 7_556 .
Zr1 Zr1 O1 C1 0.0 26_566 .
Zr1 Zr1 O1 C1 -48.99(2) 8_556 .
Zr1 Zr1 O1 C1 0.0 2_655 .
Zr1 Zr1 O1 C1 48.99(2) 32_665 .
Zr1 O1 C1 O1 0.0 . 19_556
Zr1 O1 C1 C2 180.0 . .
O1 C1 C2 C3 0.0 . .
O1 C1 C2 C3 180.0 19_556 .
O1 C1 C2 C3 180.0 . 19_556
O1 C1 C2 C3 0.0 19_556 19_556
C3 C2 C3 C4 0.0 19_556 .
C1 C2 C3 C4 180.0 . .
C2 C3 C4 C5 0.0 . .
C3 C4 C5 C4 0.0 . 19_556
C3 C4 C5 C6 180.0 . .
C4 C5 C6 C7 180.0 . .
C4 C5 C6 C7 0.0 19_556 .
C5 C6 C7 C8 -89.962(6) . 27_556
C5 C6 C7 C8 90.000(5) . .
C6 C7 C8 C8 -179.981(5) . 27_556
C6 C7 C8 C9 -91.1(11) . 19_556
C8 C7 C8 C9 88.8(11) 27_556 19_556
C6 C7 C8 C9 91.1(10) . 27_556
C8 C7 C8 C9 -88.9(10) 27_556 27_556
C6 C7 C8 C9 -133.21(11) . 44
C8 C7 C8 C9 46.77(11) 27_556 44
C6 C7 C8 C9 133.2(3) . .
C8 C7 C8 C9 -46.8(3) 27_556 .
C6 C7 C8 C13 -46.7(3) . .
C8 C7 C8 C13 133.2(3) 27_556 .
C6 C7 C8 C13 46.75(14) . 44
C8 C7 C8 C13 -133.27(14) 27_556 44
C6 C7 C8 C13 -150.6(3) . 27_556
C8 C7 C8 C13 29.4(3) 27_556 27_556
C6 C7 C8 C13 150.6(3) . 19_556
C8 C7 C8 C13 -29.5(3) 27_556 19_556
C8 C8 C9 C9 180.0(2) 27_556 27_556
C9 C8 C9 C9 85.7(7) 19_556 27_556
C9 C8 C9 C9 117.2 44 27_556
C13 C8 C9 C9 55.29(5) . 27_556
C13 C8 C9 C9 -9.56(19) 44 27_556
C7 C8 C9 C9 -124.68(7) . 27_556
C13 C8 C9 C9 145.1(4) 27_556 27_556
C13 C8 C9 C9 -164.6(8) 19_556 27_556
C8 C8 C9 C13 -15.4(7) 27_556 19_556
C9 C8 C9 C13 -109.7(9) 19_556 19_556
C9 C8 C9 C13 164.6(8) 27_556 19_556
C9 C8 C9 C13 -78.2(8) 44 19_556
C13 C8 C9 C13 -140.1(9) . 19_556
C13 C8 C9 C13 155.0(7) 44 19_556
C7 C8 C9 C13 39.9(9) . 19_556
C13 C8 C9 C13 -50.3(7) 27_556 19_556
C9 C8 C9 C8 -94.3(5) 19_556 27_556
C9 C8 C9 C8 -180.0(2) 27_556 27_556
C9 C8 C9 C8 -62.8(2) 44 27_556
C13 C8 C9 C8 -124.7(3) . 27_556
C13 C8 C9 C8 170.46(15) 44 27_556
C7 C8 C9 C8 55.3(3) . 27_556
C13 C8 C9 C8 -34.83(19) 27_556 27_556
C13 C8 C9 C8 15.4(7) 19_556 27_556
C8 C8 C9 C10 124.8(3) 27_556 .
C9 C8 C9 C10 30.4(8) 19_556 .
C9 C8 C9 C10 -55.21(6) 27_556 .
C9 C8 C9 C10 62.01(6) 44 .
C13 C8 C9 C10 0.08(5) . .
C13 C8 C9 C10 -64.8(2) 44 .
C7 C8 C9 C10 -179.88(7) . .
C13 C8 C9 C10 89.9(5) 27_556 .
C13 C8 C9 C10 140.2(9) 19_556 .
C8 C8 C9 C10 134.0(6) 27_556 27_556
C9 C8 C9 C10 39.7(6) 19_556 27_556
C9 C8 C9 C10 -46.0(6) 27_556 27_556
C9 C8 C9 C10 71.2(6) 44 27_556
C13 C8 C9 C10 9.3(6) . 27_556
C13 C8 C9 C10 -55.6(7) 44 27_556
C7 C8 C9 C10 -170.7(6) . 27_556
C13 C8 C9 C10 99.2(5) 27_556 27_556
C13 C8 C9 C10 149.4(13) 19_556 27_556
C8 C8 C9 C12 53.9(9) 27_556 19_556
C9 C8 C9 C12 -40.4(5) 19_556 19_556
C9 C8 C9 C12 -126.1(10) 27_556 19_556
C9 C8 C9 C12 -8.9(10) 44 19_556
C13 C8 C9 C12 -70.8(10) . 19_556
C13 C8 C9 C12 -135.7(10) 44 19_556
C7 C8 C9 C12 109.2(10) . 19_556
C13 C8 C9 C12 19.0(7) 27_556 19_556
C13 C8 C9 C12 69.3(14) 19_556 19_556
C8 C8 C9 C13 -170.46(15) 27_556 44
C9 C8 C9 C13 95.2(6) 19_556 44
C9 C8 C9 C13 9.56(19) 27_556 44
C9 C8 C9 C13 126.78(18) 44 44
C13 C8 C9 C13 64.9(2) . 44
C7 C8 C9 C13 -115.1(2) . 44
C13 C8 C9 C13 154.7(3) 27_556 44
C13 C8 C9 C13 -155.0(7) 19_556 44
C8 C8 C9 C9 62.8(2) 27_556 44
C9 C8 C9 C9 -31.6(7) 19_556 44
C9 C8 C9 C9 -117.2 27_556 44
C13 C8 C9 C9 -61.93(8) . 44
C13 C8 C9 C9 -126.78(18) 44 44
C7 C8 C9 C9 118.10(9) . 44
C13 C8 C9 C9 27.9(4) 27_556 44
C13 C8 C9 C9 78.2(8) 19_556 44
C8 C8 C9 C9 94.3(5) 27_556 19_556
C9 C8 C9 C9 -85.7(7) 27_556 19_556
C9 C8 C9 C9 31.6(7) 44 19_556
C13 C8 C9 C9 -30.4(8) . 19_556
C13 C8 C9 C9 -95.2(6) 44 19_556
C7 C8 C9 C9 149.7(8) . 19_556
C13 C8 C9 C9 59.5(3) 27_556 19_556
C13 C8 C9 C9 109.7(9) 19_556 19_556
C8 C8 C9 C13 34.83(19) 27_556 27_556
C9 C8 C9 C13 -59.5(3) 19_556 27_556
C9 C8 C9 C13 -145.1(4) 27_556 27_556
C9 C8 C9 C13 -27.9(4) 44 27_556
C13 C8 C9 C13 -89.9(5) . 27_556
C13 C8 C9 C13 -154.7(3) 44 27_556
C7 C8 C9 C13 90.2(5) . 27_556
C13 C8 C9 C13 50.3(7) 19_556 27_556
C9 C9 C10 C10 -0.01(11) 27_556 27_556
C13 C9 C10 C10 -180(98) 19_556 27_556
C8 C9 C10 C10 71.7(6) 27_556 27_556
C8 C9 C10 C10 46.71(8) . 27_556
C12 C9 C10 C10 -180(98) 19_556 27_556
C13 C9 C10 C10 -0.1(3) 44 27_556
C9 C9 C10 C10 89.98(6) 44 27_556
C9 C9 C10 C10 65.3(6) 19_556 27_556
C13 C9 C10 C10 112.6(6) 27_556 27_556
C9 C9 C10 C11 -129.3(11) 27_556 27_556
C13 C9 C10 C11 50.8(14) 19_556 27_556
C8 C9 C10 C11 -57.6(6) 27_556 27_556
C8 C9 C10 C11 -82.6(11) . 27_556
C10 C9 C10 C11 -129.3(12) 27_556 27_556
C12 C9 C10 C11 50.7(13) 19_556 27_556
C13 C9 C10 C11 -129.4(11) 44 27_556
C9 C9 C10 C11 -39.3(11) 44 27_556
C9 C9 C10 C11 -64.0(7) 19_556 27_556
C13 C9 C10 C11 -16.7(7) 27_556 27_556
C9 C9 C10 C12 180.0(7) 27_556 19_556
C13 C9 C10 C12 0.11(19) 19_556 19_556
C8 C9 C10 C12 -108.3(9) 27_556 19_556
C8 C9 C10 C12 -133.3(7) . 19_556
C10 C9 C10 C12 180(98) 27_556 19_556
C13 C9 C10 C12 179.9(5) 44 19_556
C9 C9 C10 C12 -90.0(7) 44 19_556
C9 C9 C10 C12 -114.7(7) 19_556 19_556
C13 C9 C10 C12 -67.4(6) 27_556 19_556
C9 C9 C10 C11 -46.8 27_556 .
C13 C9 C10 C11 133.4(9) 19_556 .
C8 C9 C10 C11 25.0(6) 27_556 .
C8 C9 C10 C11 0.0 . .
C10 C9 C10 C11 -46.76(8) 27_556 .
C12 C9 C10 C11 133.2(7) 19_556 .
C13 C9 C10 C11 -46.8(2) 44 .
C9 C9 C10 C11 43.2 44 .
C9 C9 C10 C11 18.5(5) 19_556 .
C13 C9 C10 C11 65.9(5) 27_556 .
C13 C9 C10 C9 -180(100) 19_556 27_556
C8 C9 C10 C9 71.7(5) 27_556 27_556
C8 C9 C10 C9 46.7 . 27_556
C10 C9 C10 C9 0.01(11) 27_556 27_556
C12 C9 C10 C9 -180.0(7) 19_556 27_556
C13 C9 C10 C9 -0.06(18) 44 27_556
C9 C9 C10 C9 90.0 44 27_556
C9 C9 C10 C9 65.3(5) 19_556 27_556
C13 C9 C10 C9 112.6(5) 27_556 27_556
C9 C9 C10 C27 133.3 27_556 .
C13 C9 C10 C27 -46.6(9) 19_556 .
C8 C9 C10 C27 -155.0(6) 27_556 .
C8 C9 C10 C27 180.0 . .
C10 C9 C10 C27 133.26(8) 27_556 .
C12 C9 C10 C27 -46.7(7) 19_556 .
C13 C9 C10 C27 133.2(2) 44 .
C9 C9 C10 C27 -136.8 44 .
C9 C9 C10 C27 -161.4(5) 19_556 .
C13 C9 C10 C27 -114.1(5) 27_556 .
C9 C9 C10 C12 0.02(18) 27_556 44
C13 C9 C10 C12 -179.9(7) 19_556 44
C8 C9 C10 C12 71.7(6) 27_556 44
C8 C9 C10 C12 46.73(19) . 44
C10 C9 C10 C12 0.0(2) 27_556 44
C12 C9 C10 C12 -180.0(6) 19_556 44
C13 C9 C10 C12 -0.04(6) 44 44
C9 C9 C10 C12 90.0(2) 44 44
C9 C9 C10 C12 65.3(5) 19_556 44
C13 C9 C10 C12 112.6(5) 27_556 44
C9 C9 C10 C27 47.8(11) 27_556 27_556
C13 C9 C10 C27 -132.1(8) 19_556 27_556
C8 C9 C10 C27 119.5(16) 27_556 27_556
C8 C9 C10 C27 94.5(12) . 27_556
C10 C9 C10 C27 47.8(12) 27_556 27_556
C12 C9 C10 C27 -132.2(9) 19_556 27_556
C13 C9 C10 C27 47.7(10) 44 27_556
C9 C9 C10 C27 137.8(12) 44 27_556
C9 C9 C10 C27 113.1(14) 19_556 27_556
C13 C9 C10 C27 160.4(14) 27_556 27_556
C9 C9 C10 C10 -90.0 27_556 44
C13 C9 C10 C10 90.1(9) 19_556 44
C8 C9 C10 C10 -18.3(6) 27_556 44
C8 C9 C10 C10 -43.3 . 44
C10 C9 C10 C10 -89.99(7) 27_556 44
C12 C9 C10 C10 90.0(7) 19_556 44
C13 C9 C10 C10 -90.1(2) 44 44
C9 C9 C10 C10 0.0 44 44
C9 C9 C10 C10 -24.7(5) 19_556 44
C13 C9 C10 C10 22.6(5) 27_556 44
C9 C9 C10 C10 -80.2(8) 27_556 19_556
C13 C9 C10 C10 99.9(10) 19_556 19_556
C8 C9 C10 C10 -8.5(4) 27_556 19_556
C8 C9 C10 C10 -33.5(8) . 19_556
C10 C9 C10 C10 -80.2(9) 27_556 19_556
C12 C9 C10 C10 99.8(9) 19_556 19_556
C13 C9 C10 C10 -80.3(8) 44 19_556
C9 C9 C10 C10 9.8(8) 44 19_556
C9 C9 C10 C10 -14.9(4) 19_556 19_556
C13 C9 C10 C10 32.4(4) 27_556 19_556
C9 C9 C10 C13 180(100) 27_556 19_556
C8 C9 C10 C13 -108.4(11) 27_556 19_556
C8 C9 C10 C13 -133.4(9) . 19_556
C10 C9 C10 C13 180(98) 27_556 19_556
C12 C9 C10 C13 -0.11(19) 19_556 19_556
C13 C9 C10 C13 179.8(7) 44 19_556
C9 C9 C10 C13 -90.1(9) 44 19_556
C9 C9 C10 C13 -114.8(8) 19_556 19_556
C13 C9 C10 C13 -67.5(8) 27_556 19_556
C11 C10 C11 C10 -180(43) 27_556 27_556
C12 C10 C11 C10 163.29(9) 19_556 27_556
C9 C10 C11 C10 76.1 . 27_556
C9 C10 C11 C10 52.6(4) 27_556 27_556
C27 C10 C11 C10 -103.9 . 27_556
C12 C10 C11 C10 11.28(13) 44 27_556
C27 C10 C11 C10 -51.6(8) 27_556 27_556
C10 C10 C11 C10 138.10(8) 44 27_556
C10 C10 C11 C10 130.9(7) 19_556 27_556
C13 C10 C11 C10 97.8(6) 19_556 27_556
C10 C10 C11 C10 -130.9(7) 27_556 19_556
C11 C10 C11 C10 49.2(8) 27_556 19_556
C12 C10 C11 C10 32.4(6) 19_556 19_556
C9 C10 C11 C10 -54.7(7) . 19_556
C9 C10 C11 C10 -78.2(5) 27_556 19_556
C27 C10 C11 C10 125.3(7) . 19_556
C12 C10 C11 C10 -119.6(8) 44 19_556
C27 C10 C11 C10 177.6(14) 27_556 19_556
C10 C10 C11 C10 7.2(7) 44 19_556
C13 C10 C11 C10 -33.1(8) 19_556 19_556
C10 C10 C11 C12 -11.28(14) 27_556 44
C11 C10 C11 C12 168.75(12) 27_556 44
C12 C10 C11 C12 152.0(2) 19_556 44
C9 C10 C11 C12 64.86(14) . 44
C9 C10 C11 C12 41.3(5) 27_556 44
C27 C10 C11 C12 -115.16(13) . 44
C27 C10 C11 C12 -62.9(7) 27_556 44
C10 C10 C11 C12 126.82(13) 44 44
C10 C10 C11 C12 119.6(8) 19_556 44
C13 C10 C11 C12 86.5(7) 19_556 44
C10 C10 C11 C12 -76.1 27_556 .
C11 C10 C11 C12 103.90(6) 27_556 .
C12 C10 C11 C12 87.17(8) 19_556 .
C9 C10 C11 C12 0.0 . .
C9 C10 C11 C12 -23.5(4) 27_556 .
C27 C10 C11 C12 180.0 . .
C12 C10 C11 C12 -64.84(13) 44 .
C27 C10 C11 C12 -127.7(8) 27_556 .
C10 C10 C11 C12 61.98(5) 44 .
C10 C10 C11 C12 54.7(7) 19_556 .
C13 C10 C11 C12 21.7(6) 19_556 .
C10 C10 C11 C10 -138.10(9) 27_556 44
C11 C10 C11 C10 41.9 27_556 44
C12 C10 C11 C10 25.19(11) 19_556 44
C9 C10 C11 C10 -61.96(5) . 44
C9 C10 C11 C10 -85.5(4) 27_556 44
C27 C10 C11 C10 118.01(6) . 44
C12 C10 C11 C10 -126.82(12) 44 44
C27 C10 C11 C10 170.3(8) 27_556 44
C10 C10 C11 C10 -7.2(7) 19_556 44
C13 C10 C11 C10 -40.3(6) 19_556 44
C10 C10 C11 C14 103.87(7) 27_556 .
C11 C10 C11 C14 -76.11(8) 27_556 .
C12 C10 C11 C14 -92.84(10) 19_556 .
C9 C10 C11 C14 -179.99(5) . .
C9 C10 C11 C14 156.5(4) 27_556 .
C27 C10 C11 C14 -0.01(6) . .
C12 C10 C11 C14 115.15(15) 44 .
C27 C10 C11 C14 52.3(8) 27_556 .
C10 C10 C11 C14 -118.03(7) 44 .
C10 C10 C11 C14 -125.3(7) 19_556 .
C13 C10 C11 C14 -158.3(6) 19_556 .
C10 C10 C11 C11 180(43) 27_556 27_556
C12 C10 C11 C11 -16.73(12) 19_556 27_556
C9 C10 C11 C11 -103.89(6) . 27_556
C9 C10 C11 C11 -127.4(4) 27_556 27_556
C27 C10 C11 C11 76.09(6) . 27_556
C12 C10 C11 C11 -168.75(12) 44 27_556
C27 C10 C11 C11 128.4(8) 27_556 27_556
C10 C10 C11 C11 -41.9 44 27_556
C10 C10 C11 C11 -49.2(8) 19_556 27_556
C13 C10 C11 C11 -82.2(6) 19_556 27_556
C10 C10 C11 C27 51.6(8) 27_556 27_556
C11 C10 C11 C27 -128.4(8) 27_556 27_556
C12 C10 C11 C27 -145.1(8) 19_556 27_556
C9 C10 C11 C27 127.7(8) . 27_556
C9 C10 C11 C27 104.2(11) 27_556 27_556
C27 C10 C11 C27 -52.3(8) . 27_556
C12 C10 C11 C27 62.9(7) 44 27_556
C10 C10 C11 C27 -170.3(8) 44 27_556
C10 C10 C11 C27 -177.6(14) 19_556 27_556
C13 C10 C11 C27 149.4(13) 19_556 27_556
C10 C10 C11 C27 -150.4(8) 27_556 19_556
C11 C10 C11 C27 29.6(9) 27_556 19_556
C12 C10 C11 C27 12.9(8) 19_556 19_556
C9 C10 C11 C27 -74.3(8) . 19_556
C9 C10 C11 C27 -97.8(6) 27_556 19_556
C27 C10 C11 C27 105.7(8) . 19_556
C12 C10 C11 C27 -139.2(9) 44 19_556
C27 C10 C11 C27 158.0(15) 27_556 19_556
C10 C10 C11 C27 -12.3(9) 44 19_556
C10 C10 C11 C27 -19.58(17) 19_556 19_556
C13 C10 C11 C27 -52.6(9) 19_556 19_556
C10 C11 C12 C10 -79.0(12) 27_556 19_556
C12 C11 C12 C10 -129.2(3) 44 19_556
C10 C11 C12 C10 -67.2(4) . 19_556
C10 C11 C12 C10 -2.4(2) 44 19_556
C14 C11 C12 C10 112.8(4) . 19_556
C11 C11 C12 C10 -11.9(2) 27_556 19_556
C27 C11 C12 C10 -143.3(9) 27_556 19_556
C27 C11 C12 C10 62.5(6) 19_556 19_556
C10 C11 C12 C13 -11.8(10) 27_556 .
C10 C11 C12 C13 67.2(4) 19_556 .
C12 C11 C12 C13 -62.02(11) 44 .
C10 C11 C12 C13 0.0 . .
C10 C11 C12 C13 64.8(2) 44 .
C14 C11 C12 C13 179.99(6) . .
C11 C11 C12 C13 55.3(2) 27_556 .
C27 C11 C12 C13 -76.1(8) 27_556 .
C27 C11 C12 C13 129.6(8) 19_556 .
C10 C11 C12 C9 -36.1(8) 27_556 19_556
C10 C11 C12 C9 42.9(7) 19_556 19_556
C12 C11 C12 C9 -86.3(4) 44 19_556
C10 C11 C12 C9 -24.2(3) . 19_556
C10 C11 C12 C9 40.5(5) 44 19_556
C14 C11 C12 C9 155.8(3) . 19_556
C11 C11 C12 C9 31.0(5) 27_556 19_556
C27 C11 C12 C9 -100.4(7) 27_556 19_556
C27 C11 C12 C9 105.4(11) 19_556 19_556
C10 C11 C12 C27 -141.5(18) 27_556 19_556
C10 C11 C12 C27 -62.5(6) 19_556 19_556
C12 C11 C12 C27 168.4(7) 44 19_556
C10 C11 C12 C27 -129.6(8) . 19_556
C10 C11 C12 C27 -64.8(8) 44 19_556
C14 C11 C12 C27 50.4(8) . 19_556
C11 C11 C12 C27 -74.4(7) 27_556 19_556
C27 C11 C12 C27 154.3(15) 27_556 19_556
C10 C11 C12 C10 -76.6(10) 27_556 44
C10 C11 C12 C10 2.4(2) 19_556 44
C12 C11 C12 C10 -126.80(15) 44 44
C10 C11 C12 C10 -64.8(2) . 44
C14 C11 C12 C10 115.2(2) . 44
C11 C11 C12 C10 -9.52(12) 27_556 44
C27 C11 C12 C10 -140.9(7) 27_556 44
C27 C11 C12 C10 64.8(8) 19_556 44
C10 C11 C12 C12 50.2(10) 27_556 44
C10 C11 C12 C12 129.2(3) 19_556 44
C10 C11 C12 C12 62.00(11) . 44
C10 C11 C12 C12 126.80(15) 44 44
C14 C11 C12 C12 -117.99(11) . 44
C11 C11 C12 C12 117.28(10) 27_556 44
C27 C11 C12 C12 -14.1(8) 27_556 44
C27 C11 C12 C12 -168.4(7) 19_556 44
C10 C12 C13 C9 0.09(18) 19_556 19_556
C11 C12 C13 C9 -46.66(10) . 19_556
C27 C12 C13 C9 50.5(12) 19_556 19_556
C10 C12 C13 C9 0.1(2) 44 19_556
C12 C12 C13 C9 -89.90(11) 44 19_556
C10 C12 C13 C8 46.8(2) 19_556 .
C11 C12 C13 C8 0.0 . .
C9 C12 C13 C8 46.71(8) 19_556 .
C27 C12 C13 C8 97.2(12) 19_556 .
C10 C12 C13 C8 46.8(3) 44 .
C12 C12 C13 C8 -43.2 44 .
C10 C12 C13 C28 -133.3(2) 19_556 .
C11 C12 C13 C28 180.0 . .
C9 C12 C13 C28 -133.37(12) 19_556 .
C27 C12 C13 C28 -82.8(12) 19_556 .
C10 C12 C13 C28 -133.3(3) 44 .
C12 C12 C13 C28 136.7 44 .
C10 C12 C13 C9 0.05(7) 19_556 44
C11 C12 C13 C9 -46.7(2) . 44
C9 C12 C13 C9 -0.04(19) 19_556 44
C27 C12 C13 C9 50.5(11) 19_556 44
C10 C12 C13 C9 0.05(6) 44 44
C12 C12 C13 C9 -89.9(2) 44 44
C10 C12 C13 C13 90.0(2) 19_556 44
C11 C12 C13 C13 43.2 . 44
C9 C12 C13 C13 89.91(11) 19_556 44
C27 C12 C13 C13 140.4(12) 19_556 44
C10 C12 C13 C13 90.0(3) 44 44
C12 C12 C13 C13 0.0 44 44
C10 C12 C13 C8 32.8(3) 19_556 27_556
C11 C12 C13 C8 -13.91(18) . 27_556
C9 C12 C13 C8 32.8(2) 19_556 27_556
C27 C12 C13 C8 83.3(13) 19_556 27_556
C10 C12 C13 C8 32.8(3) 44 27_556
C12 C12 C13 C8 -57.15(18) 44 27_556
C10 C12 C13 C9 64.3(4) 19_556 27_556
C11 C12 C13 C9 17.6(4) . 27_556
C9 C12 C13 C9 64.2(4) 19_556 27_556
C27 C12 C13 C9 114.8(15) 19_556 27_556
C10 C12 C13 C9 64.3(4) 44 27_556
C12 C12 C13 C9 -25.7(4) 44 27_556
C11 C12 C13 C10 -46.8(2) . 19_556
C9 C12 C13 C10 -0.09(18) 19_556 19_556
C27 C12 C13 C10 50.4(11) 19_556 19_556
C10 C12 C13 C10 0.0 44 19_556
C12 C12 C13 C10 -90.0(2) 44 19_556
C8 C8 C13 C9 -20.5(4) 27_556 19_556
C9 C8 C13 C9 84.6(4) 27_556 19_556
C9 C8 C13 C9 -9.2(4) 44 19_556
C9 C8 C13 C9 55.6(3) . 19_556
C13 C8 C13 C9 117.6(3) 44 19_556
C7 C8 C13 C9 -124.5(4) . 19_556
C13 C8 C13 C9 -20.5(3) 27_556 19_556
C13 C8 C13 C9 29.1(7) 19_556 19_556
C8 C8 C13 C12 -76.1(3) 27_556 .
C9 C8 C13 C12 -55.6(3) 19_556 .
C9 C8 C13 C12 28.9(5) 27_556 .
C9 C8 C13 C12 -64.82(12) 44 .
C9 C8 C13 C12 -0.08(5) . .
C13 C8 C13 C12 61.92(12) 44 .
C7 C8 C13 C12 179.88(7) . .
C13 C8 C13 C12 -76.1 27_556 .
C13 C8 C13 C12 -26.5(7) 19_556 .
C8 C8 C13 C28 103.9(3) 27_556 .
C9 C8 C13 C28 124.4(4) 19_556 .
C9 C8 C13 C28 -151.0(5) 27_556 .
C9 C8 C13 C28 115.26(14) 44 .
C9 C8 C13 C28 180.0 . .
C13 C8 C13 C28 -118.00(11) 44 .
C7 C8 C13 C28 -0.04(5) . .
C13 C8 C13 C28 103.95(7) 27_556 .
C13 C8 C13 C28 153.6(7) 19_556 .
C8 C8 C13 C9 -11.32(16) 27_556 44
C9 C8 C13 C9 9.2(4) 19_556 44
C9 C8 C13 C9 93.8(4) 27_556 44
C9 C8 C13 C9 64.74(14) . 44
C13 C8 C13 C9 126.7(2) 44 44
C7 C8 C13 C9 -115.29(14) . 44
C13 C8 C13 C9 -11.30(15) 27_556 44
C13 C8 C13 C9 38.3(6) 19_556 44
C8 C8 C13 C13 -138.1(3) 27_556 44
C9 C8 C13 C13 -117.6(3) 19_556 44
C9 C8 C13 C13 -33.0(5) 27_556 44
C9 C8 C13 C13 -126.7(2) 44 44
C9 C8 C13 C13 -62.00(11) . 44
C7 C8 C13 C13 117.96(12) . 44
C13 C8 C13 C13 -138.05(7) 27_556 44
C13 C8 C13 C13 -88.4(7) 19_556 44
C9 C8 C13 C8 20.5(4) 19_556 27_556
C9 C8 C13 C8 105.1(3) 27_556 27_556
C9 C8 C13 C8 11.32(16) 44 27_556
C9 C8 C13 C8 76.1(3) . 27_556
C13 C8 C13 C8 138.1(3) 44 27_556
C7 C8 C13 C8 -104.0(3) . 27_556
C13 C8 C13 C8 0.0(3) 27_556 27_556
C13 C8 C13 C8 49.6(5) 19_556 27_556
C8 C8 C13 C9 -105.1(3) 27_556 27_556
C9 C8 C13 C9 -84.6(4) 19_556 27_556
C9 C8 C13 C9 -93.8(4) 44 27_556
C9 C8 C13 C9 -29.0(5) . 27_556
C13 C8 C13 C9 33.0(5) 44 27_556
C7 C8 C13 C9 151.0(5) . 27_556
C13 C8 C13 C9 -105.1(5) 27_556 27_556
C13 C8 C13 C9 -55.4(4) 19_556 27_556
C8 C8 C13 C10 -46.3(3) 27_556 19_556
C9 C8 C13 C10 -25.83(14) 19_556 19_556
C9 C8 C13 C10 58.7(3) 27_556 19_556
C9 C8 C13 C10 -35.0(4) 44 19_556
C9 C8 C13 C10 29.7(4) . 19_556
C13 C8 C13 C10 91.7(3) 44 19_556
C7 C8 C13 C10 -150.3(4) . 19_556
C13 C8 C13 C10 -46.3(4) 27_556 19_556
C13 C8 C13 C10 3.3(6) 19_556 19_556
C10 C11 C14 C15 -120.7(13) 27_556 .
C10 C11 C14 C15 120.8(14) 19_556 .
C12 C11 C14 C15 -46.7(9) 44 .
C12 C11 C14 C15 46.8(8) . .
C10 C11 C14 C15 -133.2(8) . .
C10 C11 C14 C15 133.3(6) 44 .
C11 C11 C14 C15 -180(75) 27_556 .
C27 C11 C14 C15 -88.8(12) 27_556 .
C27 C11 C14 C15 88.8(12) 19_556 .
C11 C14 C15 C16 180(75) . .
C14 C15 C16 C21 -112.1(9) . 44
C14 C15 C16 C17 -68.0(11) . .
C14 C15 C16 C21 112.1(11) . .
C14 C15 C16 C17 68.0(9) . 44
C21 C16 C17 C21 78.4(7) . 44
C17 C16 C17 C21 117.5(7) 44 44
C15 C16 C17 C21 -101.5(7) . 44
C21 C16 C17 C18 -78.5(7) 44 .
C21 C16 C17 C18 -0.1 . .
C17 C16 C17 C18 39.01(8) 44 .
C15 C16 C17 C18 179.9 . .
C21 C16 C17 C20 -47.2(4) 44 44
C21 C16 C17 C20 31.2(4) . 44
C17 C16 C17 C20 70.3(3) 44 44
C15 C16 C17 C20 -148.7(4) . 44
C21 C17 C18 C20 0.07(14) 44 44
C16 C17 C18 C20 67.8(7) . 44
C21 C17 C18 C19 -67.7(8) 44 .
C16 C17 C18 C19 0.0 . .
C20 C17 C18 C19 -67.8(7) 44 .
C16 C17 C18 C21 67.8(8) . 44
C20 C17 C18 C21 -0.07(14) 44 44
C21 C17 C18 C25 62.9(12) 44 44
C16 C17 C18 C25 130.7(19) . 44
C20 C17 C18 C25 62.8(13) 44 44
C20 C18 C19 C22 101.6(2) 44 .
C17 C18 C19 C22 -179.95(9) . .
C21 C18 C19 C22 148.8(2) 44 .
C25 C18 C19 C22 51.9(15) 44 .
C17 C18 C19 C20 78.40(17) . 44
C21 C18 C19 C20 47.1(2) 44 44
C25 C18 C19 C20 -49.8(14) 44 44
C20 C18 C19 C20 -78.36(17) 44 .
C17 C18 C19 C20 0.0 . .
C21 C18 C19 C20 -31.25(19) 44 .
C25 C18 C19 C20 -128.1(15) 44 .
C20 C18 C19 C18 -117.37(17) 44 44
C17 C18 C19 C18 -39.0 . 44
C21 C18 C19 C18 -70.3(2) 44 44
C25 C18 C19 C18 -167.2(15) 44 44
C22 C19 C20 C18 101.3(7) . 44
C20 C19 C20 C18 -117.6(6) 44 44
C18 C19 C20 C18 -78.7(7) . 44
C22 C19 C20 C21 179.95(9) . .
C20 C19 C20 C21 -38.96(14) 44 .
C18 C19 C20 C21 0.0 . .
C18 C19 C20 C21 78.7(7) 44 .
C22 C19 C20 C17 148.5(4) . 44
C20 C19 C20 C17 -70.4(2) 44 44
C18 C19 C20 C17 -31.5(4) . 44
C18 C19 C20 C17 47.2(3) 44 44
C22 C19 C20 C25 28(2) . .
C20 C19 C20 C25 170(2) 44 .
C18 C19 C20 C25 -152(2) . .
C18 C19 C20 C25 -72.8(19) 44 .
C18 C20 C21 C17 -0.08(14) 44 44
C19 C20 C21 C17 -68.2(9) . 44
C25 C20 C21 C17 87.4(15) . 44
C18 C20 C21 C16 68.1(10) 44 .
C19 C20 C21 C16 0.0 . .
C17 C20 C21 C16 68.2(9) 44 .
C25 C20 C21 C16 156(2) . .
C19 C20 C21 C18 -68.1(10) . 44
C17 C20 C21 C18 0.08(14) 44 44
C25 C20 C21 C18 87.5(15) . 44
C21 C16 C21 C17 117.8(5) 44 44
C17 C16 C21 C17 78.7(3) . 44
C15 C16 C21 C17 -101.3(3) . 44
C21 C16 C21 C20 39.12(15) 44 .
C17 C16 C21 C20 0.1 . .
C17 C16 C21 C20 -78.6(3) 44 .
C15 C16 C21 C20 -179.9 . .
C21 C16 C21 C18 70.5(4) 44 44
C17 C16 C21 C18 31.5(3) . 44
C17 C16 C21 C18 -47.24(7) 44 44
C15 C16 C21 C18 -148.6(3) . 44
C20 C19 C22 C23 32.0(12) 44 44
C20 C19 C22 C23 167.9(14) . 44
C18 C19 C22 C23 -12.1(14) . 44
C18 C19 C22 C23 -148.0(12) 44 44
C20 C19 C22 C23 -167.9(12) 44 .
C20 C19 C22 C23 -32.0(13) . .
C18 C19 C22 C23 148.0(13) . .
C18 C19 C22 C23 12.1(11) 44 .
C19 C22 C23 C24 20.5(8) . .
C23 C22 C23 C24 174.3(18) 44 .
C19 C22 C23 N1 -159.5(8) . .
C23 C22 C23 N1 -5.7(18) 44 .
C23 N1 C23 C24 17.4(12) 33 .
C23 N1 C23 C22 -162.6(12) 33 .
C22 C23 C24 C24 169.1(7) . 33
N1 C23 C24 C24 -10.9(7) . 33
C22 C23 C24 C25 0.00(4) . .
N1 C23 C24 C25 180.00(2) . .
C24 C24 C25 C26 34(2) 33 .
C23 C24 C25 C26 -159(2) . .
C24 C24 C25 C20 -173.8(12) 33 .
C23 C24 C25 C20 -6.4(12) . .
C24 C24 C25 C18 159.6(9) 33 44
C23 C24 C25 C18 -33.0(9) . 44
C18 C20 C25 C24 -71.3(9) 44 .
C19 C20 C25 C24 -7(2) . .
C21 C20 C25 C24 -160.6(7) . .
C17 C20 C25 C24 -126.3(8) 44 .
C18 C20 C25 C26 77(3) 44 .
C19 C20 C25 C26 141(2) . .
C21 C20 C25 C26 -13(3) . .
C17 C20 C25 C26 22(3) 44 .
C19 C20 C25 C18 64.8(16) . 44
C21 C20 C25 C18 -89.2(6) . 44
C17 C20 C25 C18 -54.9(3) 44 44
C10 C10 C27 C12 170.0(8) 27_556 19_556
C11 C10 C27 C12 -65.4(12) 27_556 19_556
C11 C10 C27 C12 -134.7(7) . 19_556
C9 C10 C27 C12 45.3(7) . 19_556
C9 C10 C27 C12 81.6(7) 27_556 19_556
C12 C10 C27 C12 160.5(5) 44 19_556
C27 C10 C27 C12 170.0(5) 27_556 19_556
C10 C10 C27 C12 -72.7(7) 44 19_556
C10 C10 C27 C12 -83.6(11) 19_556 19_556
C13 C10 C27 C12 29.2(3) 19_556 19_556
C11 C10 C27 C10 124.5(11) 27_556 27_556
C12 C10 C27 C10 -170.0(8) 19_556 27_556
C11 C10 C27 C10 55.26(11) . 27_556
C9 C10 C27 C10 -124.77(11) . 27_556
C9 C10 C27 C10 -88.4(8) 27_556 27_556
C12 C10 C27 C10 -9.6(3) 44 27_556
C27 C10 C27 C10 0.0(4) 27_556 27_556
C10 C10 C27 C10 117.27(16) 44 27_556
C10 C10 C27 C10 106.4(11) 19_556 27_556
C13 C10 C27 C10 -140.9(5) 19_556 27_556
C10 C10 C27 C27 0.0(4) 27_556 27_556
C11 C10 C27 C27 124.6(8) 27_556 27_556
C12 C10 C27 C27 -170.0(5) 19_556 27_556
C11 C10 C27 C27 55.3(3) . 27_556
C9 C10 C27 C27 -124.7(3) . 27_556
C9 C10 C27 C27 -88.4(9) 27_556 27_556
C12 C10 C27 C27 -9.53(16) 44 27_556
C10 C10 C27 C27 117.3(3) 44 27_556
C10 C10 C27 C27 106.4(8) 19_556 27_556
C13 C10 C27 C27 -140.9(4) 19_556 27_556
C10 C10 C27 C11 -124.5(11) 27_556 27_556
C12 C10 C27 C11 65.4(12) 19_556 27_556
C11 C10 C27 C11 -69.3(10) . 27_556
C9 C10 C27 C11 110.7(10) . 27_556
C9 C10 C27 C11 147.1(17) 27_556 27_556
C12 C10 C27 C11 -134.1(10) 44 27_556
C27 C10 C27 C11 -124.6(8) 27_556 27_556
C10 C10 C27 C11 -7.3(10) 44 27_556
C10 C10 C27 C11 -18.2(2) 19_556 27_556
C13 C10 C27 C11 94.6(12) 19_556 27_556

loop_
_platon_squeeze_void_nr
_platon_squeeze_void_average_x
_platon_squeeze_void_average_y
_platon_squeeze_void_average_z
_platon_squeeze_void_volume
_platon_squeeze_void_count_electrons
_platon_squeeze_void_content
1 -0.007 0.434 -0.026 4147 1398 ' '
